data_7238272
loop_
_publ_author_name
'Ou, Yong-Cong'
'Liu, Wen-Ting'
'Leng, Ji-Dong'
'Lin, Zhuo-Jia'
'Tong, Ming-Liang'

_publ_section_title
;
 Coordination polymers of the conformation-flexible
 1,2,4,5-cyclohexanetetracarboxylate: synthesis, structures and
 transforming mechanism studies
;
_journal_issue 11
_journal_name_full CrystEngComm
_journal_page_first 3748
_journal_paper_doi 10.1039/c003764h
_journal_volume 12
_journal_year 2010
_chemical_formula_sum 'C50 H54 Co4 N6 O23'
_chemical_formula_weight 1342.71
_space_group_IT_number 15
_space_group_name_Hall '-C 2yc'
_space_group_name_H-M_alt 'C 1 2/c 1'
_symmetry_cell_setting monoclinic
_symmetry_space_group_name_H-M 'C 1 2/c 1'
_atom_sites_solution_hydrogens geom
_atom_sites_solution_primary direct
_atom_sites_solution_secondary difmap
_audit_creation_method SHELXL-97
_cell_angle_alpha 90.00
_cell_angle_beta 114.165(9)
_cell_angle_gamma 90.00
_cell_formula_units_Z 4
_cell_length_a 25.741(13)
_cell_length_b 11.376(5)
_cell_length_c 19.605(9)
_cell_measurement_temperature 293(2)
_cell_volume 5238(4)
_computing_cell_refinement 'Bruker SMART (Bruker, 1998)'
_computing_data_collection 'Bruker SMART (Bruker, 1998)'
_computing_data_reduction 'Bruker SAINT + & SHELXTL (Bruker, 1998)'
_computing_molecular_graphics 'Bruker SHELXTL'
_computing_publication_material 'Bruker SHELXTL'
_computing_structure_refinement 'SHELXL-97 (Sheldrick, 1997)'
_computing_structure_solution 'SHELXS-97 (Sheldrick, 1990)'
_diffrn_ambient_temperature 293(2)
_diffrn_measured_fraction_theta_full 0.977
_diffrn_measured_fraction_theta_max 0.977
_diffrn_measurement_device_type 'Bruker SMART CCD area detector'
_diffrn_measurement_method 'phi and omega scans'
_diffrn_radiation_monochromator graphite
_diffrn_radiation_source 'fine-focus sealed tube'
_diffrn_radiation_type MoK\a
_diffrn_radiation_wavelength 0.71073
_diffrn_reflns_av_R_equivalents 0.0992
_diffrn_reflns_av_sigmaI/netI 0.1975
_diffrn_reflns_limit_h_max 9
_diffrn_reflns_limit_h_min -31
_diffrn_reflns_limit_k_max 13
_diffrn_reflns_limit_k_min -13
_diffrn_reflns_limit_l_max 24
_diffrn_reflns_limit_l_min -19
_diffrn_reflns_number 11231
_diffrn_reflns_theta_full 26.00
_diffrn_reflns_theta_max 26.00
_diffrn_reflns_theta_min 1.73
_exptl_absorpt_coefficient_mu 1.338
_exptl_absorpt_correction_T_max 0.9005
_exptl_absorpt_correction_T_min 0.8246
_exptl_absorpt_correction_type multi-scan
_exptl_absorpt_process_details 'SADABS (Bruker, 2002)'
_exptl_crystal_colour red
_exptl_crystal_density_diffrn 1.703
_exptl_crystal_density_method 'not measured'
_exptl_crystal_F_000 2752
_exptl_crystal_size_max 0.15
_exptl_crystal_size_mid 0.12
_exptl_crystal_size_min 0.08
_refine_diff_density_max 1.113
_refine_diff_density_min -0.380
_refine_diff_density_rms 0.095
_refine_ls_extinction_method none
_refine_ls_goodness_of_fit_ref 0.821
_refine_ls_hydrogen_treatment constr
_refine_ls_matrix_type full
_refine_ls_number_parameters 379
_refine_ls_number_reflns 5019
_refine_ls_number_restraints 4
_refine_ls_restrained_S_all 0.829
_refine_ls_R_factor_all 0.1566
_refine_ls_R_factor_gt 0.0575
_refine_ls_shift/su_max 0.000
_refine_ls_shift/su_mean 0.000
_refine_ls_structure_factor_coef Fsqd
_refine_ls_weighting_details 'calc w=1/[\s^2^(Fo^2^)+(0.0123P)^2^+0.0000P] where P=(Fo^2^+2Fc^2^)/3'
_refine_ls_weighting_scheme calc
_refine_ls_wR_factor_gt 0.0829
_refine_ls_wR_factor_ref 0.1113
_reflns_number_gt 2139
_reflns_number_total 5019
_reflns_threshold_expression >2sigma(I)
_cod_data_source_file c003764h.txt
_cod_data_source_block compound2
_cod_original_sg_symbol_H-M C2/c
_cod_database_code 7238272

loop_
_symmetry_equiv_pos_as_xyz
'x, y, z'
'-x, y, -z+1/2'
'x+1/2, y+1/2, z'
'-x+1/2, y+1/2, -z+1/2'
'-x, -y, -z'
'x, -y, z-1/2'
'-x+1/2, -y+1/2, -z'
'x+1/2, -y+1/2, z-1/2'

loop_
_atom_site_label
_atom_site_type_symbol
_atom_site_fract_x
_atom_site_fract_y
_atom_site_fract_z
_atom_site_U_iso_or_equiv
_atom_site_adp_type
_atom_site_occupancy
_atom_site_symmetry_multiplicity
_atom_site_calc_flag
_atom_site_refinement_flags
Co1 Co 0.55464(4) 0.55482(8) 0.70327(5) 0.0238(3) Uani 1 1 d .
Co2 Co 0.72473(4) 0.15721(9) 1.09865(6) 0.0331(3) Uani 1 1 d .
N1 N 0.5539(3) 0.7455(5) 0.7027(3) 0.0287(15) Uani 1 1 d .
N2 N 0.5530(2) 1.3688(5) 0.7094(3) 0.0263(15) Uani 1 1 d .
N3 N 0.6435(3) 0.0964(6) 1.0869(4) 0.0395(18) Uani 1 1 d .
O1 O 0.60422(19) 0.5675(4) 0.8140(2) 0.0311(13) Uani 1 1 d .
O2 O 0.53033(19) 0.5530(4) 0.8445(3) 0.0354(13) Uani 1 1 d .
O3 O 0.7511(2) 0.5163(4) 0.9143(3) 0.0445(15) Uani 1 1 d .
O4 O 0.6910(2) 0.3925(4) 0.9279(3) 0.0464(16) Uani 1 1 d .
O5 O 0.7024(2) 0.3331(4) 1.1035(3) 0.0384(13) Uani 1 1 d .
O6 O 0.7829(2) 0.4161(4) 1.1128(3) 0.0473(16) Uani 1 1 d .
O7 O 0.5740(2) 0.4521(4) 1.1118(3) 0.0347(13) Uani 1 1 d .
O8 O 0.6569(2) 0.4917(4) 1.2017(3) 0.0402(15) Uani 1 1 d .
O1W O 0.7674(2) 0.1565(4) 1.2120(2) 0.0493(15) Uani 1 1 d .
H1WB H 0.7784 0.0884 1.2298 0.059 Uiso 1 1 d RD
H1WA H 0.7489 0.1893 1.2342 0.059 Uiso 1 1 d RD
O2W O 0.68356(19) 0.1821(4) 0.9839(2) 0.0426(15) Uani 1 1 d .
H2WA H 0.6830 0.2558 0.9765 0.051 Uiso 1 1 d RD
H2WB H 0.6994 0.1447 0.9600 0.051 Uiso 1 1 d RD
O3W O 0.7373(2) 0.3259(5) 1.2902(3) 0.0678(18) Uani 1 1 d .
H3WA H 0.7277 0.3767 1.2554 0.081 Uiso 1 1 d RD
H3WB H 0.7609 0.3415 1.3345 0.081 Uiso 1 1 d RD
O4W O 0.6361(6) -0.0827(12) 0.9241(8) 0.124(6) Uani 0.50 1 d P
H4WA H 0.6574 -0.0367 0.9130 0.149 Uiso 0.50 1 d PRD
H4WB H 0.6434 -0.0766 0.9703 0.149 Uiso 0.50 1 d PRD
C1 C 0.6213(3) 0.5885(6) 0.9427(4) 0.0238(18) Uani 1 1 d .
H1 H 0.6112 0.6677 0.9528 0.029 Uiso 1 1 calc R
C2 C 0.6843(3) 0.5963(6) 0.9587(4) 0.0266(18) Uani 1 1 d .
H2 H 0.6883 0.6662 0.9320 0.032 Uiso 1 1 calc R
C3 C 0.7192(3) 0.6217(6) 1.0420(4) 0.032(2) Uani 1 1 d .
H3A H 0.7128 0.7028 1.0516 0.038 Uiso 1 1 calc R
H3B H 0.7593 0.6138 1.0523 0.038 Uiso 1 1 calc R
C4 C 0.7066(3) 0.5434(6) 1.0974(4) 0.0274(18) Uani 1 1 d .
H4 H 0.7251 0.5805 1.1467 0.033 Uiso 1 1 calc R
C5 C 0.6422(3) 0.5454(6) 1.0766(4) 0.0265(17) Uani 1 1 d .
H5 H 0.6333 0.6289 1.0775 0.032 Uiso 1 1 calc R
C6 C 0.6079(3) 0.5089(6) 0.9960(3) 0.0310(19) Uani 1 1 d .
H6A H 0.5676 0.5133 0.9848 0.037 Uiso 1 1 calc R
H6B H 0.6169 0.4281 0.9891 0.037 Uiso 1 1 calc R
C7 C 0.5827(3) 0.5663(6) 0.8605(4) 0.0234(17) Uani 1 1 d .
C8 C 0.7091(3) 0.4958(7) 0.9313(4) 0.0313(19) Uani 1 1 d .
C9 C 0.7320(3) 0.4216(6) 1.1043(4) 0.0286(19) Uani 1 1 d .
C10 C 0.6245(3) 0.4899(6) 1.1342(5) 0.032(2) Uani 1 1 d .
C11 C 0.5063(3) 0.8066(7) 0.6690(4) 0.037(2) Uani 1 1 d .
H11 H 0.4724 0.7664 0.6434 0.044 Uiso 1 1 calc R
C12 C 0.5055(3) 0.9276(7) 0.6705(4) 0.035(2) Uani 1 1 d .
H12 H 0.4713 0.9674 0.6463 0.042 Uiso 1 1 calc R
C13 C 0.5545(3) 0.9898(6) 0.7072(4) 0.0248(17) Uani 1 1 d .
C14 C 0.6043(3) 0.9271(6) 0.7418(4) 0.037(2) Uani 1 1 d .
H14 H 0.6388 0.9656 0.7671 0.045 Uiso 1 1 calc R
C15 C 0.6019(3) 0.8042(6) 0.7381(4) 0.036(2) Uani 1 1 d .
H15 H 0.6355 0.7619 0.7615 0.043 Uiso 1 1 calc R
C16 C 0.5541(3) 1.1216(6) 0.7087(4) 0.0257(18) Uani 1 1 d .
C17 C 0.5087(3) 1.1848(6) 0.6598(4) 0.037(2) Uani 1 1 d .
H17 H 0.4770 1.1457 0.6257 0.044 Uiso 1 1 calc R
C18 C 0.5100(3) 1.3065(6) 0.6610(4) 0.037(2) Uani 1 1 d .
H18 H 0.4792 1.3468 0.6261 0.044 Uiso 1 1 calc R
C19 C 0.5964(3) 1.3079(6) 0.7582(4) 0.032(2) Uani 1 1 d .
H19 H 0.6267 1.3487 0.7936 0.038 Uiso 1 1 calc R
C20 C 0.5983(3) 1.1852(6) 0.7583(4) 0.034(2) Uani 1 1 d .
H20 H 0.6301 1.1465 0.7926 0.041 Uiso 1 1 calc R
C21 C 0.5999(3) 0.1715(7) 1.0630(4) 0.043(2) Uani 1 1 d .
H21 H 0.6081 0.2515 1.0689 0.052 Uiso 1 1 calc R
C22 C 0.5439(3) 0.1386(7) 1.0302(4) 0.044(2) Uani 1 1 d .
H22 H 0.5153 0.1952 1.0161 0.053 Uiso 1 1 calc R
C23 C 0.5300(3) 0.0201(7) 1.0181(4) 0.035(2) Uani 1 1 d .
C24 C 0.5748(3) -0.0591(7) 1.0445(4) 0.048(2) Uani 1 1 d .
H24 H 0.5679 -0.1396 1.0399 0.058 Uiso 1 1 calc R
C25 C 0.6297(3) -0.0171(7) 1.0778(5) 0.056(3) Uani 1 1 d .
H25 H 0.6591 -0.0717 1.0950 0.068 Uiso 1 1 calc R

loop_
_atom_site_aniso_label
_atom_site_aniso_U_11
_atom_site_aniso_U_22
_atom_site_aniso_U_33
_atom_site_aniso_U_23
_atom_site_aniso_U_13
_atom_site_aniso_U_12
Co1 0.0290(5) 0.0221(6) 0.0220(6) -0.0013(5) 0.0119(5) -0.0003(5)
Co2 0.0320(6) 0.0331(7) 0.0346(7) 0.0021(6) 0.0141(5) -0.0010(6)
N1 0.045(4) 0.019(4) 0.026(4) 0.002(3) 0.019(4) 0.002(3)
N2 0.026(3) 0.028(4) 0.023(4) 0.002(3) 0.009(3) 0.002(3)
N3 0.035(4) 0.046(5) 0.041(5) 0.007(4) 0.019(4) 0.005(4)
O1 0.037(3) 0.038(3) 0.020(3) 0.002(3) 0.014(3) -0.001(3)
O2 0.026(3) 0.028(3) 0.045(3) 0.001(3) 0.007(3) 0.002(3)
O3 0.043(3) 0.053(4) 0.048(4) -0.002(3) 0.030(3) 0.007(3)
O4 0.065(4) 0.026(3) 0.042(4) -0.004(3) 0.016(3) 0.002(3)
O5 0.052(4) 0.025(3) 0.038(3) 0.001(3) 0.018(3) 0.000(3)
O6 0.036(3) 0.060(4) 0.044(4) -0.006(3) 0.014(3) 0.009(3)
O7 0.045(3) 0.032(3) 0.038(3) -0.003(3) 0.029(3) -0.009(3)
O8 0.060(4) 0.036(4) 0.030(3) 0.001(3) 0.023(3) -0.001(3)
O1W 0.059(4) 0.047(4) 0.042(3) 0.008(3) 0.020(3) 0.019(3)
O2W 0.053(4) 0.039(4) 0.046(4) 0.005(3) 0.030(3) 0.007(3)
O3W 0.084(5) 0.068(5) 0.037(4) 0.002(3) 0.010(4) 0.018(4)
O4W 0.106(13) 0.165(16) 0.123(13) -0.035(12) 0.068(12) -0.044(11)
C1 0.026(4) 0.025(5) 0.024(5) 0.002(4) 0.014(4) -0.001(3)
C2 0.037(5) 0.011(4) 0.032(5) 0.002(4) 0.016(4) 0.004(3)
C3 0.033(4) 0.035(5) 0.031(5) -0.010(4) 0.017(4) -0.010(4)
C4 0.037(4) 0.028(5) 0.018(4) -0.003(4) 0.013(4) -0.004(4)
C5 0.029(4) 0.027(4) 0.026(5) 0.000(4) 0.015(4) 0.000(4)
C6 0.032(4) 0.042(5) 0.021(4) 0.004(4) 0.013(4) -0.006(4)
C7 0.029(4) 0.010(4) 0.031(5) 0.006(4) 0.012(4) 0.005(3)
C8 0.034(5) 0.040(5) 0.013(4) -0.003(4) 0.002(4) 0.007(4)
C9 0.033(5) 0.031(5) 0.014(4) -0.002(4) 0.001(4) 0.002(4)
C10 0.048(5) 0.021(5) 0.037(5) 0.003(4) 0.027(5) 0.007(4)
C11 0.030(5) 0.042(6) 0.034(5) -0.001(4) 0.009(4) -0.001(4)
C12 0.038(5) 0.034(5) 0.031(5) -0.002(5) 0.013(4) 0.001(4)
C13 0.035(4) 0.014(4) 0.027(5) 0.008(4) 0.014(4) 0.005(4)
C14 0.038(5) 0.024(5) 0.049(6) -0.008(4) 0.016(5) -0.013(4)
C15 0.031(5) 0.026(5) 0.050(6) 0.004(4) 0.015(4) 0.001(4)
C16 0.030(4) 0.025(5) 0.023(5) 0.000(4) 0.012(4) -0.001(4)
C17 0.041(5) 0.027(5) 0.033(5) -0.008(4) 0.007(4) -0.011(4)
C18 0.039(5) 0.022(5) 0.042(6) 0.001(4) 0.009(5) 0.002(4)
C19 0.033(5) 0.022(5) 0.040(5) -0.003(4) 0.016(4) -0.004(4)
C20 0.033(5) 0.030(5) 0.038(5) 0.003(4) 0.013(4) 0.006(4)
C21 0.057(6) 0.036(6) 0.047(6) 0.005(5) 0.030(5) -0.007(5)
C22 0.040(5) 0.054(6) 0.047(6) -0.006(5) 0.025(5) -0.006(5)
C23 0.034(5) 0.044(6) 0.033(5) 0.005(4) 0.018(5) -0.007(4)
C24 0.036(5) 0.032(5) 0.074(7) 0.002(5) 0.021(5) -0.007(4)
C25 0.042(5) 0.039(6) 0.093(8) 0.003(6) 0.033(6) -0.003(5)

loop_
_atom_type_symbol
_atom_type_description
_atom_type_scat_dispersion_real
_atom_type_scat_dispersion_imag
_atom_type_scat_source
C C 0.0033 0.0016 'International Tables Vol C Tables 4.2.6.8 and 6.1.1.4'
H H 0.0000 0.0000 'International Tables Vol C Tables 4.2.6.8 and 6.1.1.4'
N N 0.0061 0.0033 'International Tables Vol C Tables 4.2.6.8 and 6.1.1.4'
O O 0.0106 0.0060 'International Tables Vol C Tables 4.2.6.8 and 6.1.1.4'
Co Co 0.3494 0.9721 'International Tables Vol C Tables 4.2.6.8 and 6.1.1.4'

loop_
_geom_angle_atom_site_label_1
_geom_angle_atom_site_label_2
_geom_angle_atom_site_label_3
_geom_angle
_geom_angle_site_symmetry_1
_geom_angle_site_symmetry_3
O2 Co1 O1 126.36(18) 2_656 .
O2 Co1 O7 101.60(19) 2_656 6_565
O1 Co1 O7 131.99(19) . 6_565
O2 Co1 N2 88.5(2) 2_656 1_545
O1 Co1 N2 91.6(2) . 1_545
O7 Co1 N2 91.68(19) 6_565 1_545
O2 Co1 N1 90.1(2) 2_656 .
O1 Co1 N1 86.2(2) . .
O7 Co1 N1 92.2(2) 6_565 .
N2 Co1 N1 176.1(2) 1_545 .
O1W Co2 O2W 172.3(2) . .
O1W Co2 O5 89.38(19) . .
O2W Co2 O5 83.76(18) . .
O1W Co2 O3 94.2(2) . 7_657
O2W Co2 O3 92.40(19) . 7_657
O5 Co2 O3 174.98(18) . 7_657
O1W Co2 N3 100.6(2) . .
O2W Co2 N3 83.3(2) . .
O5 Co2 N3 92.3(2) . .
O3 Co2 N3 90.5(2) 7_657 .
C15 N1 C11 118.1(6) . .
C15 N1 Co1 119.8(5) . .
C11 N1 Co1 122.1(5) . .
C19 N2 C18 116.4(6) . .
C19 N2 Co1 122.0(5) . 1_565
C18 N2 Co1 121.4(5) . 1_565
C25 N3 C21 115.6(7) . .
C25 N3 Co2 121.9(5) . .
C21 N3 Co2 118.6(5) . .
C7 O1 Co1 120.7(4) . .
C7 O2 Co1 165.8(5) . 2_656
C8 O3 Co2 100.6(5) . 7_657
C9 O5 Co2 126.1(5) . .
C10 O7 Co1 107.1(5) . 6_566
Co2 O1W H1WB 113.0 . .
Co2 O1W H1WA 113.1 . .
H1WB O1W H1WA 110.7 . .
Co2 O2W H2WA 106.5 . .
Co2 O2W H2WB 112.4 . .
H2WA O2W H2WB 112.3 . .
H3WA O3W H3WB 122.0 . .
H4WA O4W H4WB 109.8 . .
C2 C1 C6 114.4(6) . .
C2 C1 C7 113.8(5) . .
C6 C1 C7 113.1(5) . .
C2 C1 H1 104.7 . .
C6 C1 H1 104.7 . .
C7 C1 H1 104.7 . .
C8 C2 C1 116.9(6) . .
C8 C2 C3 111.8(6) . .
C1 C2 C3 109.8(5) . .
C8 C2 H2 105.8 . .
C1 C2 H2 105.8 . .
C3 C2 H2 105.8 . .
C2 C3 C4 116.3(6) . .
C2 C3 H3A 108.2 . .
C4 C3 H3A 108.2 . .
C2 C3 H3B 108.2 . .
C4 C3 H3B 108.2 . .
H3A C3 H3B 107.4 . .
C9 C4 C5 114.6(6) . .
C9 C4 C3 112.7(5) . .
C5 C4 C3 108.6(6) . .
C9 C4 H4 106.8 . .
C5 C4 H4 106.8 . .
C3 C4 H4 106.8 . .
C10 C5 C6 115.9(6) . .
C10 C5 C4 114.5(6) . .
C6 C5 C4 112.1(5) . .
C10 C5 H5 104.2 . .
C6 C5 H5 104.2 . .
C4 C5 H5 104.2 . .
C5 C6 C1 110.6(6) . .
C5 C6 H6A 109.5 . .
C1 C6 H6A 109.5 . .
C5 C6 H6B 109.5 . .
C1 C6 H6B 109.5 . .
H6A C6 H6B 108.1 . .
O1 C7 O2 124.6(7) . .
O1 C7 C1 118.6(6) . .
O2 C7 C1 116.7(6) . .
O4 C8 O3 119.5(7) . .
O4 C8 C2 121.7(7) . .
O3 C8 C2 118.8(7) . .
O6 C9 O5 123.8(7) . .
O6 C9 C4 116.5(6) . .
O5 C9 C4 119.6(6) . .
O8 C10 O7 121.3(7) . .
O8 C10 C5 120.8(7) . .
O7 C10 C5 117.5(7) . .
N1 C11 C12 122.1(7) . .
N1 C11 H11 118.9 . .
C12 C11 H11 118.9 . .
C13 C12 C11 120.7(7) . .
C13 C12 H12 119.7 . .
C11 C12 H12 119.7 . .
C12 C13 C14 117.6(7) . .
C12 C13 C16 121.0(7) . .
C14 C13 C16 121.3(7) . .
C13 C14 C15 118.5(7) . .
C13 C14 H14 120.7 . .
C15 C14 H14 120.7 . .
N1 C15 C14 122.9(7) . .
N1 C15 H15 118.5 . .
C14 C15 H15 118.5 . .
C20 C16 C17 116.4(7) . .
C20 C16 C13 122.3(7) . .
C17 C16 C13 121.4(7) . .
C16 C17 C18 120.3(7) . .
C16 C17 H17 119.9 . .
C18 C17 H17 119.9 . .
N2 C18 C17 123.5(7) . .
N2 C18 H18 118.2 . .
C17 C18 H18 118.2 . .
N2 C19 C20 122.8(7) . .
N2 C19 H19 118.6 . .
C20 C19 H19 118.6 . .
C16 C20 C19 120.7(7) . .
C16 C20 H20 119.7 . .
C19 C20 H20 119.7 . .
N3 C21 C22 124.3(8) . .
N3 C21 H21 117.8 . .
C22 C21 H21 117.8 . .
C21 C22 C23 119.5(8) . .
C21 C22 H22 120.3 . .
C23 C22 H22 120.3 . .
C24 C23 C22 116.8(7) . .
C24 C23 C23 121.5(9) . 5_657
C22 C23 C23 121.6(9) . 5_657
C25 C24 C23 119.1(8) . .
C25 C24 H24 120.4 . .
C23 C24 H24 120.4 . .
N3 C25 C24 124.6(8) . .
N3 C25 H25 117.7 . .
C24 C25 H25 117.7 . .

loop_
_geom_bond_atom_site_label_1
_geom_bond_atom_site_label_2
_geom_bond_distance
_geom_bond_site_symmetry_2
Co1 O2 1.996(5) 2_656
Co1 O1 2.023(5) .
Co1 O7 2.048(4) 6_565
Co1 N2 2.121(6) 1_545
Co1 N1 2.170(6) .
Co2 O1W 2.037(5) .
Co2 O2W 2.077(5) .
Co2 O5 2.095(5) .
Co2 O3 2.116(5) 7_657
Co2 N3 2.122(6) .
N1 C15 1.322(8) .
N1 C11 1.325(8) .
N2 C19 1.329(8) .
N2 C18 1.329(8) .
N2 Co1 2.121(6) 1_565
N3 C25 1.332(9) .
N3 C21 1.334(9) .
O1 C7 1.245(6) .
O2 C7 1.263(7) .
O2 Co1 1.996(5) 2_656
O3 C8 1.275(7) .
O3 Co2 2.116(5) 7_657
O4 C8 1.256(8) .
O5 C9 1.259(8) .
O6 C9 1.252(8) .
O7 C10 1.267(8) .
O7 Co1 2.048(4) 6_566
O8 C10 1.243(8) .
O1W H1WB 0.8500 .
O1W H1WA 0.8500 .
O2W H2WA 0.8500 .
O2W H2WB 0.8498 .
O3W H3WA 0.8500 .
O3W H3WB 0.8501 .
O4W H4WA 0.8501 .
O4W H4WB 0.8500 .
C1 C2 1.524(8) .
C1 C6 1.526(7) .
C1 C7 1.528(9) .
C1 H1 0.9800 .
C2 C8 1.510(8) .
C2 C3 1.535(9) .
C2 H2 0.9800 .
C3 C4 1.538(8) .
C3 H3A 0.9700 .
C3 H3B 0.9700 .
C4 C9 1.513(9) .
C4 C5 1.538(8) .
C4 H4 0.9800 .
C5 C10 1.517(8) .
C5 C6 1.518(8) .
C5 H5 0.9800 .
C6 H6A 0.9700 .
C6 H6B 0.9700 .
C11 C12 1.377(9) .
C11 H11 0.9300 .
C12 C13 1.365(9) .
C12 H12 0.9300 .
C13 C14 1.379(9) .
C13 C16 1.501(8) .
C14 C15 1.401(9) .
C14 H14 0.9300 .
C15 H15 0.9300 .
C16 C20 1.364(9) .
C16 C17 1.372(9) .
C17 C18 1.385(8) .
C17 H17 0.9300 .
C18 H18 0.9300 .
C19 C20 1.396(8) .
C19 H19 0.9300 .
C20 H20 0.9300 .
C21 C22 1.370(10) .
C21 H21 0.9300 .
C22 C23 1.390(10) .
C22 H22 0.9300 .
C23 C24 1.385(10) .
C23 C23 1.485(13) 5_657
C24 C25 1.375(10) .
C24 H24 0.9300 .
C25 H25 0.9300 .

loop_
_geom_hbond_atom_site_label_D
_geom_hbond_atom_site_label_H
_geom_hbond_atom_site_label_A
_geom_hbond_distance_DH
_geom_hbond_distance_HA
_geom_hbond_distance_DA
_geom_hbond_angle_DHA
_geom_hbond_site_symmetry_A
O1W H1WB O8 0.85 1.99 2.735(7) 145.9 4_647
O1W H1WA O3W 0.85 1.99 2.763(6) 149.8 .
O2W H2WA O4 0.85 1.88 2.673(7) 154.8 .
O2W H2WB O6 0.85 1.81 2.633(6) 163.9 7_657
O3W H3WA O8 0.85 2.14 2.812(7) 136.0 .
O3W H3WB O3 0.85 2.34 2.926(7) 126.9 6_566
O4W H4WA O6 0.85 2.27 3.116(13) 177.9 7_657

loop_
_geom_torsion_atom_site_label_1
_geom_torsion_atom_site_label_2
_geom_torsion_atom_site_label_3
_geom_torsion_atom_site_label_4
_geom_torsion
_geom_torsion_site_symmetry_1
_geom_torsion_site_symmetry_4
O2 Co1 N1 C15 171.7(5) 2_656 .
O1 Co1 N1 C15 45.2(5) . .
O7 Co1 N1 C15 -86.7(5) 6_565 .
N2 Co1 N1 C15 103(4) 1_545 .
O2 Co1 N1 C11 -7.0(6) 2_656 .
O1 Co1 N1 C11 -133.4(6) . .
O7 Co1 N1 C11 94.6(5) 6_565 .
N2 Co1 N1 C11 -76(4) 1_545 .
O1W Co2 N3 C25 -92.8(7) . .
O2W Co2 N3 C25 93.9(7) . .
O5 Co2 N3 C25 177.4(7) . .
O3 Co2 N3 C25 1.6(7) 7_657 .
O1W Co2 N3 C21 110.2(6) . .
O2W Co2 N3 C21 -63.0(6) . .
O5 Co2 N3 C21 20.4(6) . .
O3 Co2 N3 C21 -155.4(6) 7_657 .
O2 Co1 O1 C7 5.5(6) 2_656 .
O7 Co1 O1 C7 -177.6(4) 6_565 .
N2 Co1 O1 C7 -83.8(5) 1_545 .
N1 Co1 O1 C7 92.8(5) . .
O1W Co2 O5 C9 86.0(6) . .
O2W Co2 O5 C9 -90.4(6) . .
O3 Co2 O5 C9 -50(3) 7_657 .
N3 Co2 O5 C9 -173.5(6) . .
C6 C1 C2 C8 79.6(8) . .
C7 C1 C2 C8 -52.7(8) . .
C6 C1 C2 C3 -49.1(8) . .
C7 C1 C2 C3 178.6(5) . .
C8 C2 C3 C4 -82.4(7) . .
C1 C2 C3 C4 49.0(8) . .
C2 C3 C4 C9 75.7(8) . .
C2 C3 C4 C5 -52.4(8) . .
C9 C4 C5 C10 63.4(8) . .
C3 C4 C5 C10 -169.6(6) . .
C9 C4 C5 C6 -71.4(8) . .
C3 C4 C5 C6 55.6(7) . .
C10 C5 C6 C1 168.2(6) . .
C4 C5 C6 C1 -57.7(8) . .
C2 C1 C6 C5 54.7(8) . .
C7 C1 C6 C5 -172.7(5) . .
Co1 O1 C7 O2 2.8(9) . .
Co1 O1 C7 C1 -173.9(4) . .
Co1 O2 C7 O1 -35(2) 2_656 .
Co1 O2 C7 C1 141.6(17) 2_656 .
C2 C1 C7 O1 -6.5(9) . .
C6 C1 C7 O1 -139.4(6) . .
C2 C1 C7 O2 176.5(6) . .
C6 C1 C7 O2 43.6(8) . .
Co2 O3 C8 O4 -7.4(8) 7_657 .
Co2 O3 C8 C2 169.7(5) 7_657 .
C1 C2 C8 O4 -32.0(10) . .
C3 C2 C8 O4 95.8(8) . .
C1 C2 C8 O3 150.9(6) . .
C3 C2 C8 O3 -81.3(8) . .
Co2 O5 C9 O6 -10.5(11) . .
Co2 O5 C9 C4 171.8(4) . .
C5 C4 C9 O6 172.2(6) . .
C3 C4 C9 O6 47.3(9) . .
C5 C4 C9 O5 -9.9(10) . .
C3 C4 C9 O5 -134.8(7) . .
Co1 O7 C10 O8 15.4(9) 6_566 .
Co1 O7 C10 C5 -158.0(5) 6_566 .
C6 C5 C10 O8 163.2(7) . .
C4 C5 C10 O8 30.2(10) . .
C6 C5 C10 O7 -23.3(9) . .
C4 C5 C10 O7 -156.4(6) . .
C15 N1 C11 C12 -0.7(11) . .
Co1 N1 C11 C12 178.0(5) . .
N1 C11 C12 C13 0.2(11) . .
C11 C12 C13 C14 0.4(11) . .
C11 C12 C13 C16 179.6(6) . .
C12 C13 C14 C15 -0.6(11) . .
C16 C13 C14 C15 -179.7(6) . .
C11 N1 C15 C14 0.5(11) . .
Co1 N1 C15 C14 -178.2(5) . .
C13 C14 C15 N1 0.1(11) . .
C12 C13 C16 C20 164.0(7) . .
C14 C13 C16 C20 -16.9(11) . .
C12 C13 C16 C17 -15.9(11) . .
C14 C13 C16 C17 163.3(7) . .
C20 C16 C17 C18 1.8(10) . .
C13 C16 C17 C18 -178.3(6) . .
C19 N2 C18 C17 0.3(10) . .
Co1 N2 C18 C17 175.8(5) 1_565 .
C16 C17 C18 N2 -2.1(11) . .
C18 N2 C19 C20 1.6(9) . .
Co1 N2 C19 C20 -173.8(5) 1_565 .
C17 C16 C20 C19 0.0(10) . .
C13 C16 C20 C19 -179.9(6) . .
N2 C19 C20 C16 -1.8(10) . .
C25 N3 C21 C22 -0.5(12) . .
Co2 N3 C21 C22 157.8(6) . .
N3 C21 C22 C23 -2.1(12) . .
C21 C22 C23 C24 3.7(11) . .
C21 C22 C23 C23 -179.2(8) . 5_657
C22 C23 C24 C25 -2.7(12) . .
C23 C23 C24 C25 -179.9(8) 5_657 .
C21 N3 C25 C24 1.6(13) . .
Co2 N3 C25 C24 -156.0(6) . .
C23 C24 C25 N3 0.1(13) . .
